data_7037626
loop_
_publ_author_name
'Zhuo, Qingde'
'Chen, Zhiyong'
'Yang, Yuhui'
'Zhou, Xiaoxi'
'Han, Feifei'
'Zhu, Jun'
'Zhang, Hong'
'Xia, Haiping'

_publ_section_title
;
 Synthesis of aromatic ruthenabenzothiophenes via C-H activation of
 thiophenes.
;
_journal_issue 3
_journal_name_full 'Dalton transactions (Cambridge, England : 2003)'
_journal_page_first 913
_journal_page_last 917
_journal_paper_doi 10.1039/c5dt04557f
_journal_volume 45
_journal_year 2016
_chemical_formula_moiety 'C52 H44 B N6 P2 Ru S 1+, B F4 1-, 2(C H2 Cl2)'
_chemical_formula_sum 'C54 H48 B2 Cl4 F4 N6 P2 Ru S'
_chemical_formula_weight 1215.47
_chemical_name_systematic
;
 ?
;
_space_group_crystal_system monoclinic
_space_group_IT_number 14
_space_group_name_Hall '-P 2ybc'
_space_group_name_H-M_alt 'P 1 21/c 1'
_symmetry_space_group_name_Hall '-P 2ybc'
_symmetry_space_group_name_H-M 'P 1 21/c 1'
_atom_sites_solution_hydrogens geom
_atom_sites_solution_primary direct
_audit_creation_date 2015-11-25
_audit_creation_method
;
Olex2 1.2
(compiled 2015.01.26 svn.r3150 for OlexSys, GUI svn.r4998)
;
_audit_update_record
;
2015-11-25 deposited with the CCDC.
2015-12-01 downloaded from the CCDC.
;
_cell_angle_alpha 90
_cell_angle_beta 98.260(4)
_cell_angle_gamma 90
_cell_formula_units_Z 4
_cell_length_a 16.2188(7)
_cell_length_b 15.6604(6)
_cell_length_c 21.8580(9)
_cell_measurement_reflns_used 3745
_cell_measurement_temperature 173
_cell_measurement_theta_max 23.4950
_cell_measurement_theta_min 3.5030
_cell_volume 5494.2(4)
_computing_molecular_graphics 'Olex2 (Dolomanov et al., 2009)'
_computing_publication_material 'Olex2 (Dolomanov et al., 2009)'
_computing_structure_refinement 'ShelXL (Sheldrick, 2008)'
_computing_structure_solution 'SIR2004 (Burla et al., 2007)'
_diffrn_ambient_temperature 173
_diffrn_measured_fraction_theta_full 0.970
_diffrn_measured_fraction_theta_max 0.998
_diffrn_measurement_device_type 'multiwire proportional'
_diffrn_measurement_method 'phi and omega scans'
_diffrn_radiation_monochromator graphite
_diffrn_radiation_type MoK\a
_diffrn_radiation_wavelength 0.71073
_diffrn_reflns_av_R_equivalents 0.0618
_diffrn_reflns_av_unetI/netI 0.0844
_diffrn_reflns_laue_measured_fraction_full 0.970
_diffrn_reflns_laue_measured_fraction_max 0.998
_diffrn_reflns_limit_h_max 19
_diffrn_reflns_limit_h_min -18
_diffrn_reflns_limit_k_max 18
_diffrn_reflns_limit_k_min -18
_diffrn_reflns_limit_l_max 25
_diffrn_reflns_limit_l_min -25
_diffrn_reflns_number 26396
_diffrn_reflns_point_group_measured_fraction_full 0.970
_diffrn_reflns_point_group_measured_fraction_max 0.998
_diffrn_reflns_theta_full 25.242
_diffrn_reflns_theta_max 25.000
_diffrn_reflns_theta_min 2.887
_exptl_absorpt_coefficient_mu 0.633
_exptl_absorpt_correction_T_max 1.00000
_exptl_absorpt_correction_T_min 0.98985
_exptl_absorpt_correction_type multi-scan
_exptl_crystal_colour red
_exptl_crystal_colour_primary red
_exptl_crystal_density_diffrn 1.469
_exptl_crystal_description block
_exptl_crystal_F_000 2472
_exptl_crystal_size_max 0.3
_exptl_crystal_size_mid 0.2
_exptl_crystal_size_min 0.2
_refine_diff_density_max 1.104
_refine_diff_density_min -0.577
_refine_diff_density_rms 0.082
_refine_ls_extinction_method none
_refine_ls_goodness_of_fit_ref 1.036
_refine_ls_hydrogen_treatment constr
_refine_ls_matrix_type full
_refine_ls_number_parameters 667
_refine_ls_number_reflns 9641
_refine_ls_number_restraints 0
_refine_ls_restrained_S_all 1.036
_refine_ls_R_factor_all 0.0744
_refine_ls_R_factor_gt 0.0518
_refine_ls_shift/su_max 0.001
_refine_ls_shift/su_mean 0.000
_refine_ls_structure_factor_coef Fsqd
_refine_ls_weighting_details
;
 w=1/[\s^2^(Fo^2^)+(0.0356P)^2^+0.1994P]
 where P=(Fo^2^+2Fc^2^)/3
;
_refine_ls_weighting_scheme calc
_refine_ls_wR_factor_gt 0.1004
_refine_ls_wR_factor_ref 0.1095
_reflns_Friedel_coverage 0.000
_reflns_number_gt 7346
_reflns_number_total 9641
_reflns_threshold_expression 'I > 2\s(I)'
_cod_data_source_file c5dt04557f2.cif
_cod_data_source_block 4
_cod_depositor_comments 'Adding full bibliography for 7037626--7037628.cif.'
_cod_database_code 7037626
_shelxl_version_number 2013-2
_shelx_space_group_comment
;
The symmetry employed for this shelxl refinement is uniquely defined
by the following loop, which should always be used as a source of
symmetry information in preference to the above space-group names.
They are only intended as comments.
;
_olex2_refinement_description
;
1. Fixed Uiso
 At 1.2 times of:
  All B(H) groups, All C(H) groups, All C(H,H) groups
2.a Ternary CH refined with riding coordinates:
 B1(H1A)
2.b Secondary CH2 refined with riding coordinates:
 C1S(H1SA,H1SB), C2S(H2SA,H2SB)
2.c Aromatic/amide H refined with riding coordinates:
 C1(H1), C3(H3), C6(H6), C7(H7), C14(H14), C16(H16), C20(H20), C21(H21),
 C22(H22), C23(H23), C24(H24), C25(H25), C26(H26), C27(H27), C28(H28), C29(H29),
  C30(H30), C33(H33), C37(H37), C39(H39), C40(H40), C41(H41), C43(H43),
 C44(H44), C45(H45), C46(H46), C48(H48), C49(H49), C50(H50), C51(H51), C52(H52),
  C53(H53), C54(H54), C55(H55), C56(H56), C57(H57), C58(H58), C61(H61),
 C62(H62), C63(H63), C66(H66), C68(H68), C69(H69)
;
_olex2_submission_special_instructions 'No special instructions were received'

loop_
_space_group_symop_operation_xyz
'x, y, z'
'-x, y+1/2, -z+1/2'
'-x, -y, -z'
'x, -y-1/2, z-1/2'

loop_
_atom_site_label
_atom_site_type_symbol
_atom_site_fract_x
_atom_site_fract_y
_atom_site_fract_z
_atom_site_U_iso_or_equiv
_atom_site_adp_type
_atom_site_occupancy
_atom_site_site_symmetry_order
_atom_site_calc_flag
_atom_site_refinement_flags_posn
Ru1 Ru 0.61116(2) 0.22318(2) 1.10351(2) 0.01611(10) Uani 1 1 d .
P2 P 0.83203(6) 0.06859(6) 1.04230(5) 0.0203(2) Uani 1 1 d .
P1 P 0.69275(6) 0.28900(6) 1.18859(5) 0.0203(2) Uani 1 1 d .
N1 N 0.61748(19) 0.33546(18) 1.04605(14) 0.0199(7) Uani 1 1 d .
N2 N 0.54472(19) 0.36768(18) 1.01423(14) 0.0203(8) Uani 1 1 d .
N3 N 0.52850(19) 0.17916(18) 1.02667(14) 0.0179(7) Uani 1 1 d .
N4 N 0.46792(19) 0.23083(19) 0.99592(15) 0.0219(8) Uani 1 1 d .
N5 N 0.4976(2) 0.27894(19) 1.13094(15) 0.0218(8) Uani 1 1 d .
N6 N 0.4438(2) 0.32086(18) 1.08623(15) 0.0226(8) Uani 1 1 d .
C1 C 0.7061(2) 0.1752(2) 1.07082(17) 0.0177(9) Uani 1 1 d .
H1 H 0.7231 0.2071 1.0378 0.021 Uiso 1 1 calc R
C2 C 0.7541(2) 0.1023(2) 1.08685(17) 0.0169(8) Uani 1 1 d .
C3 C 0.7342(2) 0.0444(2) 1.13269(18) 0.0210(9) Uani 1 1 d .
H3 H 0.7712 -0.0018 1.1442 0.025 Uiso 1 1 calc R
C4 C 0.6641(2) 0.0517(2) 1.16129(17) 0.0196(9) Uani 1 1 d .
C5 C 0.6001(2) 0.1145(2) 1.14873(16) 0.0174(9) Uani 1 1 d .
C6 C 0.5286(2) 0.0845(2) 1.17405(18) 0.0237(9) Uani 1 1 d .
H6 H 0.4768 0.1137 1.1682 0.028 Uiso 1 1 calc R
C7 C 0.5409(3) 0.0105(2) 1.20723(19) 0.0259(10) Uani 1 1 d .
H7 H 0.4991 -0.0150 1.2275 0.031 Uiso 1 1 calc R
S1 S 0.63758(7) -0.03179(6) 1.20911(5) 0.0272(3) Uani 1 1 d .
C67 C 0.6603(2) 0.2756(2) 1.26521(17) 0.0212(9) Uani 1 1 d .
F4S F 0.85516(18) -0.26235(17) 1.17848(14) 0.0618(9) Uani 1 1 d .
C10 C 0.7893(2) 0.0016(2) 0.97875(18) 0.0221(9) Uani 1 1 d .
F3S F 0.82821(17) -0.12469(15) 1.20125(13) 0.0535(8) Uani 1 1 d .
F2S F 0.7245(2) -0.21330(19) 1.1636(2) 0.1080(17) Uani 1 1 d .
C14 C 0.8397(3) 0.2206(3) 1.2577(2) 0.0312(10) Uani 1 1 d .
H14 H 0.8050 0.2015 1.2864 0.037 Uiso 1 1 calc R
C16 C 0.4609(3) 0.2813(2) 1.18220(18) 0.0244(9) Uani 1 1 d .
H16 H 0.4841 0.2576 1.2209 0.029 Uiso 1 1 calc R
F1S F 0.7918(2) -0.2314(2) 1.25915(18) 0.0917(12) Uani 1 1 d .
C20 C 0.8600(3) 0.2800(3) 0.9404(2) 0.0464(13) Uani 1 1 d .
H20 H 0.8276 0.3100 0.9076 0.056 Uiso 1 1 calc R
C21 C 0.5237(2) 0.1056(2) 0.99522(18) 0.0225(9) Uani 1 1 d .
H21 H 0.5588 0.0576 1.0056 0.027 Uiso 1 1 calc R
C22 C 0.9763(3) 0.2355(3) 1.2293(2) 0.0386(12) Uani 1 1 d .
H22 H 1.0349 0.2278 1.2383 0.046 Uiso 1 1 calc R
C23 C 0.4603(2) 0.1090(2) 0.94519(18) 0.0258(10) Uani 1 1 d .
H23 H 0.4438 0.0653 0.9159 0.031 Uiso 1 1 calc R
C24 C 0.9340(2) -0.0727(2) 1.07647(19) 0.0252(10) Uani 1 1 d .
H24 H 0.9116 -0.0979 1.0381 0.030 Uiso 1 1 calc R
C25 C 0.6226(3) 0.1823(3) 1.3449(2) 0.0320(11) Uani 1 1 d .
H25 H 0.6141 0.1262 1.3592 0.038 Uiso 1 1 calc R
C26 C 0.8564(3) 0.2877(3) 1.1624(2) 0.0301(10) Uani 1 1 d .
H26 H 0.8332 0.3132 1.1244 0.036 Uiso 1 1 calc R
C27 C 0.9429(3) 0.0443(3) 1.14806(19) 0.0286(10) Uani 1 1 d .
H27 H 0.9256 0.0996 1.1588 0.034 Uiso 1 1 calc R
C28 C 0.6793(3) 0.3814(2) 1.02801(18) 0.0233(9) Uani 1 1 d .
H28 H 0.7367 0.3733 1.0429 0.028 Uiso 1 1 calc R
C29 C 0.9416(3) 0.2764(3) 1.1752(2) 0.0380(12) Uani 1 1 d .
H29 H 0.9766 0.2967 1.1470 0.046 Uiso 1 1 calc R
C30 C 0.4271(2) 0.1885(2) 0.94732(18) 0.0253(10) Uani 1 1 d .
H30 H 0.3822 0.2105 0.9190 0.030 Uiso 1 1 calc R
C33 C 0.9250(3) 0.2063(3) 1.2697(2) 0.0403(12) Uani 1 1 d .
H33 H 0.9479 0.1763 1.3059 0.048 Uiso 1 1 calc R
C34 C 0.9094(2) 0.0089(2) 1.09157(18) 0.0188(9) Uani 1 1 d .
C36 C 0.8779(2) 0.1598(2) 1.00993(19) 0.0239(9) Uani 1 1 d .
C37 C 0.7160(3) -0.0430(2) 0.9808(2) 0.0298(10) Uani 1 1 d .
H37 H 0.6870 -0.0364 1.0153 0.036 Uiso 1 1 calc R
C38 C 0.8042(2) 0.2627(2) 1.20385(18) 0.0238(9) Uani 1 1 d .
C39 C 1.0008(3) 0.0006(3) 1.1887(2) 0.0331(11) Uani 1 1 d .
H39 H 1.0239 0.0257 1.2269 0.040 Uiso 1 1 calc R
C40 C 0.5635(3) 0.4315(2) 0.97688(19) 0.0274(10) Uani 1 1 d .
H40 H 0.5244 0.4636 0.9496 0.033 Uiso 1 1 calc R
C41 C 0.6176(3) 0.4487(2) 1.16694(19) 0.0289(10) Uani 1 1 d .
H41 H 0.5687 0.4162 1.1540 0.035 Uiso 1 1 calc R
C42 C 0.6934(3) 0.4064(2) 1.18337(18) 0.0258(10) Uani 1 1 d .
C43 C 0.6462(3) 0.1944(3) 1.28705(19) 0.0289(10) Uani 1 1 d .
H43 H 0.6529 0.1462 1.2619 0.035 Uiso 1 1 calc R
C44 C 0.3765(3) 0.3470(2) 1.1106(2) 0.0288(10) Uani 1 1 d .
H44 H 0.3307 0.3775 1.0891 0.035 Uiso 1 1 calc R
C45 C 0.8310(3) 0.2036(3) 0.9617(2) 0.0322(11) Uani 1 1 d .
H45 H 0.7789 0.1812 0.9432 0.039 Uiso 1 1 calc R
C46 C 0.6483(3) 0.4425(2) 0.98471(19) 0.0285(10) Uani 1 1 d .
H46 H 0.6790 0.4830 0.9649 0.034 Uiso 1 1 calc R
C48 C 1.0251(3) -0.0807(3) 1.1730(2) 0.0356(11) Uani 1 1 d .
H48 H 1.0652 -0.1114 1.2005 0.043 Uiso 1 1 calc R
C49 C 0.6113(3) 0.2516(3) 1.3816(2) 0.0391(12) Uani 1 1 d .
H49 H 0.5941 0.2435 1.4210 0.047 Uiso 1 1 calc R
C50 C 0.6493(3) 0.3454(3) 1.30323(18) 0.0297(10) Uani 1 1 d .
H50 H 0.6584 0.4017 1.2895 0.036 Uiso 1 1 calc R
C51 C 0.6250(3) 0.3325(3) 1.3608(2) 0.0378(12) Uani 1 1 d .
H51 H 0.6178 0.3803 1.3863 0.045 Uiso 1 1 calc R
C52 C 0.7584(3) 0.5443(3) 1.2025(2) 0.0474(14) Uani 1 1 d .
H52 H 0.8072 0.5773 1.2145 0.057 Uiso 1 1 calc R
C53 C 0.6119(3) 0.5365(3) 1.1691(2) 0.0362(12) Uani 1 1 d .
H53 H 0.5595 0.5638 1.1586 0.043 Uiso 1 1 calc R
C54 C 0.9550(3) 0.1908(3) 1.0350(2) 0.0326(11) Uani 1 1 d .
H54 H 0.9883 0.1600 1.0668 0.039 Uiso 1 1 calc R
C55 C 0.6845(3) -0.0970(3) 0.9330(2) 0.0417(12) Uani 1 1 d .
H55 H 0.6343 -0.1274 0.9350 0.050 Uiso 1 1 calc R
C56 C 0.7636(3) 0.4563(3) 1.2011(2) 0.0360(11) Uani 1 1 d .
H56 H 0.8161 0.4294 1.2124 0.043 Uiso 1 1 calc R
C57 C 0.3847(3) 0.3226(2) 1.1715(2) 0.0304(10) Uani 1 1 d .
H57 H 0.3465 0.3319 1.1999 0.036 Uiso 1 1 calc R
C58 C 0.9840(3) 0.2674(3) 1.0135(2) 0.0453(13) Uani 1 1 d .
H58 H 1.0370 0.2888 1.0309 0.054 Uiso 1 1 calc R
B1S B 0.7999(4) -0.2075(3) 1.2000(3) 0.0425(15) Uani 1 1 d .
B1 B 0.4614(3) 0.3236(3) 1.0184(2) 0.0233(11) Uani 1 1 d .
H1A H 0.4153 0.3540 0.9918 0.028 Uiso 1 1 calc R
C61 C 0.9912(3) -0.1169(3) 1.1178(2) 0.0324(11) Uani 1 1 d .
H61 H 1.0073 -0.1729 1.1078 0.039 Uiso 1 1 calc R
C62 C 0.8314(3) -0.0085(3) 0.9276(2) 0.0408(12) Uani 1 1 d .
H62 H 0.8818 0.0216 0.9256 0.049 Uiso 1 1 calc R
C63 C 0.7254(3) -0.1070(3) 0.8829(2) 0.0536(15) Uani 1 1 d .
H63 H 0.7035 -0.1441 0.8502 0.064 Uiso 1 1 calc R
C66 C 0.7993(3) -0.0626(3) 0.8800(2) 0.0576(16) Uani 1 1 d .
H66 H 0.8277 -0.0694 0.8452 0.069 Uiso 1 1 calc R
C68 C 0.9362(4) 0.3121(3) 0.9671(2) 0.0511(15) Uani 1 1 d .
H68 H 0.9555 0.3651 0.9535 0.061 Uiso 1 1 calc R
C69 C 0.6825(3) 0.5845(3) 1.1866(2) 0.0460(14) Uani 1 1 d .
H69 H 0.6790 0.6450 1.1877 0.055 Uiso 1 1 calc R
Cl1S Cl 0.78731(11) 0.72982(13) 1.00810(9) 0.0985(6) Uani 1 1 d .
Cl2S Cl 0.85277(11) 0.55814(12) 1.02385(11) 0.1096(7) Uani 1 1 d .
Cl4S Cl 0.97091(12) 0.51548(11) 0.86765(9) 0.0983(6) Uani 1 1 d .
C1S C 0.8051(4) 0.6423(4) 1.0568(3) 0.091(2) Uani 1 1 d .
H1SA H 0.7513 0.6225 1.0680 0.109 Uiso 1 1 calc R
H1SB H 0.8407 0.6601 1.0953 0.109 Uiso 1 1 calc R
C2S C 0.8719(5) 0.5450(5) 0.8323(4) 0.132(3) Uani 1 1 d .
H2SA H 0.8621 0.6054 0.8424 0.159 Uiso 1 1 calc R
H2SB H 0.8700 0.5409 0.7869 0.159 Uiso 1 1 calc R
Cl3S Cl 0.79244(11) 0.48372(9) 0.85385(8) 0.0803(5) Uani 1 1 d .

loop_
_atom_site_aniso_label
_atom_site_aniso_U_11
_atom_site_aniso_U_22
_atom_site_aniso_U_33
_atom_site_aniso_U_23
_atom_site_aniso_U_13
_atom_site_aniso_U_12
Ru1 0.01821(18) 0.01606(16) 0.01427(17) 0.00079(13) 0.00306(13) -0.00072(13)
P2 0.0182(6) 0.0220(5) 0.0212(6) 0.0026(5) 0.0049(5) 0.0002(4)
P1 0.0237(6) 0.0213(5) 0.0157(5) 0.0017(4) 0.0027(4) -0.0028(5)
N1 0.0229(19) 0.0167(16) 0.0200(18) 0.0011(14) 0.0027(15) 0.0012(14)
N2 0.0253(19) 0.0157(16) 0.0197(18) 0.0009(14) 0.0026(15) 0.0070(14)
N3 0.0206(18) 0.0165(16) 0.0170(17) 0.0028(14) 0.0044(14) 0.0027(14)
N4 0.0211(18) 0.0221(17) 0.0215(19) 0.0026(15) -0.0005(15) 0.0024(15)
N5 0.0230(19) 0.0217(17) 0.0218(19) 0.0002(15) 0.0063(15) 0.0011(15)
N6 0.026(2) 0.0186(17) 0.0238(19) -0.0008(15) 0.0034(16) 0.0052(15)
C1 0.018(2) 0.0175(19) 0.017(2) 0.0016(16) 0.0015(17) -0.0070(16)
C2 0.015(2) 0.0190(19) 0.017(2) 0.0011(16) 0.0042(16) -0.0014(16)
C3 0.020(2) 0.021(2) 0.022(2) 0.0006(18) 0.0015(18) 0.0011(17)
C4 0.024(2) 0.0159(19) 0.019(2) 0.0007(17) 0.0038(18) -0.0026(17)
C5 0.021(2) 0.0181(19) 0.012(2) -0.0025(16) -0.0010(17) -0.0013(17)
C6 0.024(2) 0.020(2) 0.027(2) 0.0009(18) 0.0037(19) -0.0031(18)
C7 0.028(2) 0.027(2) 0.026(2) -0.0028(19) 0.0137(19) -0.0085(19)
S1 0.0331(7) 0.0245(5) 0.0255(6) 0.0098(5) 0.0090(5) -0.0004(5)
C67 0.021(2) 0.029(2) 0.014(2) 0.0003(18) 0.0016(17) -0.0038(18)
F4S 0.062(2) 0.0518(17) 0.066(2) -0.0226(16) -0.0118(17) 0.0158(15)
C10 0.017(2) 0.030(2) 0.019(2) 0.0020(18) 0.0032(18) -0.0045(18)
F3S 0.0605(19) 0.0301(14) 0.068(2) -0.0022(14) 0.0047(16) -0.0124(13)
F2S 0.053(2) 0.061(2) 0.186(4) -0.018(2) -0.063(3) 0.0085(17)
C14 0.034(3) 0.033(2) 0.025(2) -0.001(2) 0.000(2) 0.002(2)
C16 0.032(3) 0.025(2) 0.019(2) -0.0060(18) 0.0097(19) -0.0066(19)
F1S 0.120(3) 0.076(2) 0.091(3) 0.019(2) 0.054(3) -0.006(2)
C20 0.067(4) 0.038(3) 0.041(3) 0.016(2) 0.028(3) 0.020(3)
C21 0.025(2) 0.021(2) 0.023(2) -0.0015(18) 0.0061(19) -0.0034(18)
C22 0.023(3) 0.042(3) 0.048(3) -0.023(2) -0.006(2) -0.002(2)
C23 0.032(3) 0.027(2) 0.021(2) -0.0063(18) 0.0117(19) -0.009(2)
C24 0.022(2) 0.027(2) 0.027(2) -0.0013(19) 0.0037(19) 0.0029(18)
C25 0.031(3) 0.038(2) 0.026(3) 0.010(2) 0.002(2) -0.009(2)
C26 0.027(3) 0.037(2) 0.026(2) 0.000(2) 0.001(2) -0.007(2)
C27 0.030(3) 0.025(2) 0.030(3) -0.002(2) 0.001(2) 0.0038(19)
C28 0.026(2) 0.022(2) 0.022(2) -0.0005(18) 0.0037(19) -0.0030(18)
C29 0.030(3) 0.040(3) 0.045(3) -0.012(2) 0.013(2) -0.015(2)
C30 0.025(2) 0.034(2) 0.015(2) -0.0031(19) -0.0063(18) -0.0071(19)
C33 0.035(3) 0.047(3) 0.035(3) -0.004(2) -0.009(2) 0.005(2)
C34 0.017(2) 0.0181(19) 0.022(2) 0.0026(17) 0.0028(17) 0.0004(16)
C36 0.024(2) 0.021(2) 0.028(2) -0.0005(19) 0.0102(19) -0.0011(18)
C37 0.030(3) 0.034(2) 0.026(2) -0.002(2) 0.008(2) -0.004(2)
C38 0.025(2) 0.025(2) 0.021(2) -0.0074(18) 0.0008(19) -0.0057(18)
C39 0.031(3) 0.042(3) 0.025(3) 0.004(2) -0.003(2) -0.002(2)
C40 0.041(3) 0.019(2) 0.022(2) 0.0030(18) 0.004(2) 0.009(2)
C41 0.035(3) 0.023(2) 0.028(2) 0.0000(19) 0.001(2) -0.003(2)
C42 0.039(3) 0.022(2) 0.015(2) 0.0002(18) 0.0018(19) -0.004(2)
C43 0.033(3) 0.030(2) 0.022(2) 0.0000(19) 0.000(2) -0.004(2)
C44 0.026(2) 0.023(2) 0.040(3) -0.007(2) 0.011(2) 0.0060(19)
C45 0.029(3) 0.037(3) 0.033(3) 0.015(2) 0.012(2) 0.008(2)
C46 0.043(3) 0.020(2) 0.024(2) 0.0011(18) 0.011(2) -0.006(2)
C48 0.025(3) 0.040(3) 0.040(3) 0.018(2) 0.000(2) 0.006(2)
C49 0.039(3) 0.059(3) 0.021(2) 0.008(2) 0.011(2) 0.001(2)
C50 0.032(3) 0.038(2) 0.020(2) 0.004(2) 0.007(2) 0.002(2)
C51 0.048(3) 0.042(3) 0.026(3) 0.000(2) 0.013(2) 0.008(2)
C52 0.056(4) 0.027(2) 0.055(3) -0.002(2) -0.005(3) -0.022(2)
C53 0.048(3) 0.027(2) 0.031(3) -0.004(2) -0.001(2) 0.005(2)
C54 0.036(3) 0.031(2) 0.034(3) -0.001(2) 0.013(2) -0.005(2)
C55 0.039(3) 0.048(3) 0.038(3) 0.000(2) 0.002(2) -0.021(2)
C56 0.037(3) 0.030(2) 0.038(3) 0.001(2) -0.002(2) -0.007(2)
C57 0.032(3) 0.031(2) 0.031(3) -0.013(2) 0.014(2) -0.003(2)
C58 0.054(3) 0.043(3) 0.042(3) -0.003(3) 0.019(3) -0.028(3)
B1S 0.036(3) 0.031(3) 0.058(4) -0.003(3) -0.005(3) 0.001(3)
B1 0.022(3) 0.023(2) 0.022(3) 0.001(2) -0.003(2) 0.008(2)
C61 0.031(3) 0.022(2) 0.045(3) 0.008(2) 0.010(2) 0.010(2)
C62 0.038(3) 0.054(3) 0.033(3) -0.007(2) 0.013(2) -0.019(2)
C63 0.057(4) 0.068(4) 0.035(3) -0.018(3) 0.006(3) -0.030(3)
C66 0.062(4) 0.082(4) 0.033(3) -0.024(3) 0.020(3) -0.034(3)
C68 0.084(4) 0.028(3) 0.050(3) 0.000(2) 0.037(3) -0.011(3)
C69 0.071(4) 0.018(2) 0.046(3) 0.003(2) 0.000(3) -0.001(2)
Cl1S 0.0588(11) 0.1372(16) 0.0953(14) 0.0188(13) -0.0030(10) -0.0031(11)
Cl2S 0.0678(12) 0.1106(14) 0.154(2) -0.0617(14) 0.0282(12) -0.0202(10)
Cl4S 0.1111(15) 0.0754(11) 0.1027(15) 0.0301(11) -0.0042(12) -0.0258(10)
C1S 0.097(6) 0.109(5) 0.063(5) -0.022(4) -0.002(4) 0.026(4)
C2S 0.148(8) 0.109(6) 0.128(7) 0.090(6) -0.021(6) -0.007(5)
Cl3S 0.0993(13) 0.0614(9) 0.0735(12) 0.0075(8) -0.0104(10) 0.0029(9)

loop_
_atom_type_symbol
_atom_type_description
_atom_type_scat_dispersion_real
_atom_type_scat_dispersion_imag
_atom_type_scat_source
C C 0.0033 0.0016 'International Tables Vol C Tables 4.2.6.8 and 6.1.1.4'
H H 0.0000 0.0000 'International Tables Vol C Tables 4.2.6.8 and 6.1.1.4'
B B 0.0013 0.0007 'International Tables Vol C Tables 4.2.6.8 and 6.1.1.4'
N N 0.0061 0.0033 'International Tables Vol C Tables 4.2.6.8 and 6.1.1.4'
F F 0.0171 0.0103 'International Tables Vol C Tables 4.2.6.8 and 6.1.1.4'
P P 0.1023 0.0942 'International Tables Vol C Tables 4.2.6.8 and 6.1.1.4'
Cl Cl 0.1484 0.1585 'International Tables Vol C Tables 4.2.6.8 and 6.1.1.4'
Ru Ru -1.2594 0.8363 'International Tables Vol C Tables 4.2.6.8 and 6.1.1.4'
S S 0.1246 0.1234 'International Tables Vol C Tables 4.2.6.8 and 6.1.1.4'

loop_
_geom_angle_atom_site_label_1
_geom_angle_atom_site_label_2
_geom_angle_atom_site_label_3
_geom_angle
N1 Ru1 P1 91.98(8)
N1 Ru1 N5 86.97(12)
N3 Ru1 P1 172.40(8)
N3 Ru1 N1 83.19(11)
N3 Ru1 N5 83.42(12)
N5 Ru1 P1 90.49(9)
C1 Ru1 P1 94.28(10)
C1 Ru1 N1 89.69(14)
C1 Ru1 N3 91.57(13)
C1 Ru1 N5 174.27(13)
C1 Ru1 C5 89.12(15)
C5 Ru1 P1 93.59(10)
C5 Ru1 N1 174.38(13)
C5 Ru1 N3 91.34(13)
C5 Ru1 N5 93.76(14)
C2 P2 C10 111.73(18)
C2 P2 C34 108.41(18)
C2 P2 C36 110.17(17)
C10 P2 C36 107.11(19)
C34 P2 C10 108.57(18)
C34 P2 C36 110.86(18)
C67 P1 Ru1 117.83(13)
C67 P1 C42 100.08(18)
C38 P1 Ru1 118.12(13)
C38 P1 C67 102.25(18)
C38 P1 C42 102.75(18)
C42 P1 Ru1 113.24(13)
N2 N1 Ru1 118.7(2)
C28 N1 Ru1 134.8(3)
C28 N1 N2 106.1(3)
N1 N2 B1 120.3(3)
C40 N2 N1 108.9(3)
C40 N2 B1 130.2(3)
N4 N3 Ru1 121.7(2)
C21 N3 Ru1 132.4(2)
C21 N3 N4 105.8(3)
N3 N4 B1 118.5(3)
C30 N4 N3 109.5(3)
C30 N4 B1 131.9(3)
N6 N5 Ru1 117.8(2)
C16 N5 Ru1 136.7(3)
C16 N5 N6 105.4(3)
N5 N6 B1 120.4(3)
C44 N6 N5 109.3(3)
C44 N6 B1 130.0(3)
C2 C1 Ru1 131.8(3)
C1 C2 P2 121.2(3)
C1 C2 C3 121.5(4)
C3 C2 P2 116.5(3)
C4 C3 C2 123.4(3)
C3 C4 C5 126.5(4)
C3 C4 S1 119.6(3)
C5 C4 S1 113.0(3)
C4 C5 Ru1 124.7(3)
C4 C5 C6 107.8(3)
C6 C5 Ru1 127.4(3)
C7 C6 C5 114.7(4)
C6 C7 S1 114.1(3)
C7 S1 C4 89.96(19)
C43 C67 P1 120.0(3)
C43 C67 C50 118.0(4)
C50 C67 P1 122.0(3)
C37 C10 P2 120.4(3)
C37 C10 C62 119.2(4)
C62 C10 P2 120.3(3)
C33 C14 C38 120.9(4)
N5 C16 C57 111.3(4)
C68 C20 C45 119.7(5)
N3 C21 C23 110.6(3)
C33 C22 C29 119.3(4)
C30 C23 C21 105.1(3)
C61 C24 C34 119.5(4)
C49 C25 C43 120.1(4)
C29 C26 C38 121.4(4)
C39 C27 C34 121.1(4)
N1 C28 C46 111.0(4)
C26 C29 C22 120.1(4)
N4 C30 C23 109.0(3)
C22 C33 C14 120.2(4)
C24 C34 P2 122.3(3)
C27 C34 P2 118.4(3)
C27 C34 C24 119.2(3)
C45 C36 P2 118.5(3)
C54 C36 P2 121.7(3)
C54 C36 C45 119.6(4)
C55 C37 C10 120.6(4)
C14 C38 P1 122.3(3)
C26 C38 P1 119.8(3)
C26 C38 C14 117.9(4)
C27 C39 C48 119.2(4)
N2 C40 C46 109.0(3)
C53 C41 C42 121.6(4)
C41 C42 P1 118.5(3)
C56 C42 P1 123.7(3)
C56 C42 C41 117.5(4)
C25 C43 C67 121.3(4)
N6 C44 C57 109.2(4)
C36 C45 C20 120.3(4)
C40 C46 C28 104.9(4)
C61 C48 C39 120.1(4)
C51 C49 C25 119.4(4)
C51 C50 C67 120.1(4)
C49 C51 C50 121.0(4)
C56 C52 C69 120.2(4)
C69 C53 C41 119.8(4)
C36 C54 C58 120.0(4)
C63 C55 C37 120.3(4)
C52 C56 C42 121.1(4)
C44 C57 C16 104.7(4)
C68 C58 C54 120.3(5)
F4S B1S F3S 111.4(5)
F2S B1S F4S 109.5(5)
F2S B1S F3S 110.1(4)
F2S B1S F1S 109.5(5)
F1S B1S F4S 108.0(4)
F1S B1S F3S 108.4(5)
N2 B1 N4 107.7(3)
N2 B1 N6 110.8(3)
N4 B1 N6 108.0(3)
C48 C61 C24 120.9(4)
C66 C62 C10 119.7(4)
C55 C63 C66 119.9(5)
C62 C66 C63 120.2(5)
C58 C68 C20 120.0(4)
C53 C69 C52 119.8(4)
Cl1S C1S Cl2S 113.0(4)
Cl3S C2S Cl4S 114.1(3)

loop_
_geom_bond_atom_site_label_1
_geom_bond_atom_site_label_2
_geom_bond_distance
Ru1 P1 2.3588(10)
Ru1 N1 2.172(3)
Ru1 N3 2.109(3)
Ru1 N5 2.198(3)
Ru1 C1 1.940(4)
Ru1 C5 1.990(4)
P2 C2 1.782(4)
P2 C10 1.798(4)
P2 C34 1.795(4)
P2 C36 1.802(4)
P1 C67 1.838(4)
P1 C38 1.837(4)
P1 C42 1.843(4)
N1 N2 1.377(4)
N1 C28 1.338(5)
N2 C40 1.353(5)
N2 B1 1.531(6)
N3 N4 1.372(4)
N3 C21 1.338(4)
N4 C30 1.344(5)
N4 B1 1.542(5)
N5 N6 1.380(4)
N5 C16 1.343(5)
N6 C44 1.344(5)
N6 B1 1.551(6)
C1 C2 1.398(5)
C2 C3 1.422(5)
C3 C4 1.379(5)
C4 C5 1.427(5)
C4 S1 1.766(4)
C5 C6 1.433(5)
C6 C7 1.366(5)
C7 S1 1.697(4)
C67 C43 1.389(5)
C67 C50 1.400(5)
F4S B1S 1.372(6)
C10 C37 1.386(5)
C10 C62 1.399(6)
F3S B1S 1.375(6)
F2S B1S 1.362(6)
C14 C33 1.388(6)
C14 C38 1.399(5)
C16 C57 1.385(5)
F1S B1S 1.370(7)
C20 C45 1.390(6)
C20 C68 1.384(7)
C21 C23 1.390(5)
C22 C29 1.391(6)
C22 C33 1.376(7)
C23 C30 1.360(5)
C24 C34 1.393(5)
C24 C61 1.383(5)
C25 C43 1.385(6)
C25 C49 1.377(6)
C26 C29 1.381(6)
C26 C38 1.382(6)
C27 C34 1.391(5)
C27 C39 1.379(5)
C28 C46 1.388(5)
C36 C45 1.389(5)
C36 C54 1.379(5)
C37 C55 1.383(6)
C39 C48 1.391(6)
C40 C46 1.371(6)
C41 C42 1.397(6)
C41 C53 1.379(5)
C42 C56 1.389(6)
C44 C57 1.373(6)
C48 C61 1.375(6)
C49 C51 1.375(6)
C50 C51 1.386(6)
C52 C56 1.382(6)
C52 C69 1.382(7)
C53 C69 1.377(6)
C54 C58 1.395(6)
C55 C63 1.369(7)
C58 C68 1.375(7)
C62 C66 1.384(6)
C63 C66 1.395(6)
Cl1S C1S 1.733(7)
Cl2S C1S 1.736(6)
Cl4S C2S 1.742(7)
C2S Cl3S 1.725(8)
